data_4338159
loop_
_publ_author_name
'Perrin, Lionel'
'Werkema, Evan L.'
'Eisenstein, Odile'
'Andersen, Richard A.'

_publ_section_title
;
 Two [1,2,4-(Me3C)3C5H2]2CeH Molecules are Involved in Hydrogenation of
 Pyridine to Piperidine as Shown by Experiments and Computations.
;
_journal_issue 13
_journal_name_full 'Inorganic chemistry'
_journal_page_first 6361
_journal_page_last 6373
_journal_paper_doi 10.1021/ic500133y
_journal_volume 53
_journal_year 2014
_chemical_formula_moiety 'C39 H66 Ce N'
_chemical_formula_sum 'C39 H66 Ce N'
_chemical_formula_weight 689.05
_chemical_name_common cetrai
_chemical_name_systematic
;
 ?
;
_space_group_IT_number 15
_symmetry_cell_setting monoclinic
_symmetry_space_group_name_Hall '-C 2yc'
_symmetry_space_group_name_H-M 'C 1 2/c 1'
_atom_sites_solution_hydrogens geom
_atom_sites_solution_primary direct
_atom_sites_solution_secondary difmap
_audit_creation_method SHELXL-97
_cell_angle_alpha 90.00
_cell_angle_beta 104.059(1)
_cell_angle_gamma 90.00
_cell_formula_units_Z 8
_cell_length_a 33.7242(26)
_cell_length_b 10.6096(8)
_cell_length_c 21.0186(16)
_cell_measurement_reflns_used 9976
_cell_measurement_temperature 100(2)
_cell_measurement_theta_max 25.35
_cell_measurement_theta_min 2.49
_cell_volume 7295.2(10)
_computing_cell_refinement 'Bruker SAINT'
_computing_data_collection 'Bruker APEX2'
_computing_data_reduction 'Bruker SAINT'
_computing_molecular_graphics ORTEP-32
_computing_publication_material WinGX
_computing_structure_refinement 'SHELXL-97 (Sheldrick, 2008)'
_computing_structure_solution 'SHELXS-97 (Sheldrick, 2008)'
_diffrn_ambient_temperature 100(2)
_diffrn_detector_area_resol_mean 8.366
_diffrn_measured_fraction_theta_full 1.000
_diffrn_measured_fraction_theta_max 0.999
_diffrn_measurement_device_type 'Bruker APEX-I CCD'
_diffrn_measurement_method '\f and \w scans'
_diffrn_radiation_monochromator graphite
_diffrn_radiation_source 'fine-focus sealed tube'
_diffrn_radiation_type MoK\a
_diffrn_radiation_wavelength 0.71073
_diffrn_reflns_av_R_equivalents 0.0467
_diffrn_reflns_av_sigmaI/netI 0.0307
_diffrn_reflns_limit_h_max 39
_diffrn_reflns_limit_h_min -40
_diffrn_reflns_limit_k_max 10
_diffrn_reflns_limit_k_min -12
_diffrn_reflns_limit_l_max 25
_diffrn_reflns_limit_l_min -25
_diffrn_reflns_number 45680
_diffrn_reflns_theta_full 25.00
_diffrn_reflns_theta_max 25.36
_diffrn_reflns_theta_min 1.24
_exptl_absorpt_coefficient_mu 1.273
_exptl_absorpt_correction_T_max 0.987
_exptl_absorpt_correction_T_min 0.926
_exptl_absorpt_correction_type multi-scan
_exptl_absorpt_process_details SADABS
_exptl_crystal_colour red
_exptl_crystal_density_diffrn 1.255
_exptl_crystal_density_method 'not measured'
_exptl_crystal_description block
_exptl_crystal_F_000 2920
_exptl_crystal_size_max 0.15
_exptl_crystal_size_mid 0.05
_exptl_crystal_size_min 0.01
_refine_diff_density_max 2.029
_refine_diff_density_min -0.754
_refine_diff_density_rms 0.083
_refine_ls_extinction_method none
_refine_ls_goodness_of_fit_ref 1.049
_refine_ls_hydrogen_treatment mixed
_refine_ls_matrix_type full
_refine_ls_number_parameters 420
_refine_ls_number_reflns 6673
_refine_ls_number_restraints 0
_refine_ls_restrained_S_all 1.049
_refine_ls_R_factor_all 0.0409
_refine_ls_R_factor_gt 0.0315
_refine_ls_shift/su_max 0.001
_refine_ls_shift/su_mean 0.000
_refine_ls_structure_factor_coef Fsqd
_refine_ls_weighting_details 'calc w=1/[\s^2^(Fo^2^)+(0.0282P)^2^+25.2001P] where P=(Fo^2^+2Fc^2^)/3'
_refine_ls_weighting_scheme calc
_refine_ls_wR_factor_gt 0.0682
_refine_ls_wR_factor_ref 0.0735
_reflns_number_gt 5627
_reflns_number_total 6673
_reflns_threshold_expression >2sigma(I)
_cod_data_source_file ic500133y_si_003.cif
_cod_data_source_block cetrai
_cod_depositor_comments
;
The following automatic conversions were performed:

'_symmetry_cell_setting' value 'Monoclinic' changed to 'monoclinic'
according to
/usr/data/users/saulius/crontab/automatic-downloads/rss-feeds/ACS/lib/dictionaries/cif_core.dic
dictionary named 'cif_core.dic' version 2.4.2 from 2011-04-26.

Automatic conversion script
Id: cif_fix_values 2281 2013-09-26 08:29:07Z andrius 

 Adding full bibliography for 4338159--4338160.cif.
;
_cod_original_cell_volume 7295.6(10)
_cod_original_sg_symbol_H-M C2/c
_cod_database_code 4338159

loop_
_symmetry_equiv_pos_as_xyz
'x, y, z'
'-x, y, -z+1/2'
'x+1/2, y+1/2, z'
'-x+1/2, y+1/2, -z+1/2'
'-x, -y, -z'
'x, -y, z-1/2'
'-x+1/2, -y+1/2, -z'
'x+1/2, -y+1/2, z-1/2'

loop_
_atom_site_label
_atom_site_type_symbol
_atom_site_fract_x
_atom_site_fract_y
_atom_site_fract_z
_atom_site_U_iso_or_equiv
_atom_site_adp_type
_atom_site_occupancy
_atom_site_symmetry_multiplicity
_atom_site_calc_flag
_atom_site_refinement_flags
C1 C 0.10407(9) 0.4755(3) 0.07630(14) 0.0189(6) Uani 1 1 d .
C2 C 0.14582(9) 0.4657(3) 0.07711(14) 0.0197(6) Uani 1 1 d .
H2 H 0.1659 0.4279 0.1114 0.024 Uiso 1 1 calc R
C3 C 0.15370(9) 0.5197(3) 0.01994(14) 0.0185(6) Uani 1 1 d .
C4 C 0.11514(9) 0.5694(3) -0.01786(14) 0.0190(7) Uani 1 1 d .
C5 C 0.08584(9) 0.5412(3) 0.01916(14) 0.0191(6) Uani 1 1 d .
H5 H 0.0578 0.5641 0.0066 0.023 Uiso 1 1 calc R
C6 C 0.08356(9) 0.4188(3) 0.12709(15) 0.0215(7) Uani 1 1 d .
C7 C 0.09739(11) 0.4902(4) 0.19172(16) 0.0387(10) Uani 1 1 d .
H7A H 0.0826 0.4582 0.2232 0.058 Uiso 1 1 calc R
H7B H 0.0916 0.5802 0.1842 0.058 Uiso 1 1 calc R
H7C H 0.1268 0.4778 0.2094 0.058 Uiso 1 1 calc R
C8 C 0.03717(10) 0.4277(4) 0.10392(17) 0.0333(9) Uani 1 1 d .
H8A H 0.0279 0.3800 0.0631 0.050 Uiso 1 1 calc R
H8B H 0.0291 0.5162 0.0962 0.050 Uiso 1 1 calc R
H8C H 0.0247 0.3925 0.1376 0.050 Uiso 1 1 calc R
C9 C 0.09565(14) 0.2810(4) 0.1387(2) 0.0518(12) Uani 1 1 d .
H9A H 0.0868 0.2341 0.0975 0.078 Uiso 1 1 calc R
H9B H 0.0825 0.2455 0.1715 0.078 Uiso 1 1 calc R
H9C H 0.1254 0.2747 0.1546 0.078 Uiso 1 1 calc R
C10 C 0.19578(9) 0.5026(3) 0.00431(16) 0.0236(7) Uani 1 1 d .
C11 C 0.22679(9) 0.4462(3) 0.06387(16) 0.0272(7) Uani 1 1 d .
H11A H 0.2535 0.4382 0.0536 0.041 Uiso 1 1 calc R
H11B H 0.2174 0.3629 0.0739 0.041 Uiso 1 1 calc R
H11C H 0.2292 0.5017 0.1019 0.041 Uiso 1 1 calc R
C12 C 0.21496(9) 0.6271(3) -0.01069(17) 0.0266(7) Uani 1 1 d .
H12A H 0.2200 0.6815 0.0281 0.040 Uiso 1 1 calc R
H12B H 0.1962 0.6695 -0.0474 0.040 Uiso 1 1 calc R
H12C H 0.2408 0.6096 -0.0223 0.040 Uiso 1 1 calc R
C13 C 0.19213(10) 0.4080(3) -0.05262(17) 0.0283(8) Uani 1 1 d .
H13A H 0.2191 0.3946 -0.0612 0.042 Uiso 1 1 calc R
H13B H 0.1734 0.4416 -0.0921 0.042 Uiso 1 1 calc R
H13C H 0.1815 0.3276 -0.0407 0.042 Uiso 1 1 calc R
C14 C 0.09788(9) 0.6101(3) -0.08999(14) 0.0232(7) Uani 1 1 d .
C15 C 0.07731(11) 0.4916(4) -0.12663(16) 0.0323(8) Uani 1 1 d .
H15A H 0.0564 0.4604 -0.1054 0.048 Uiso 1 1 calc R
H15B H 0.0980 0.4260 -0.1253 0.048 Uiso 1 1 calc R
H15C H 0.0646 0.5133 -0.1723 0.048 Uiso 1 1 calc R
C16 C 0.12804(10) 0.6615(3) -0.12853(15) 0.0261(7) Uani 1 1 d .
H16A H 0.1132 0.6801 -0.1737 0.039 Uiso 1 1 calc R
H16B H 0.1492 0.5982 -0.1288 0.039 Uiso 1 1 calc R
H16C H 0.1409 0.7387 -0.1075 0.039 Uiso 1 1 calc R
C17 C 0.06514(9) 0.7130(3) -0.09503(15) 0.0249(7) Uani 1 1 d .
H17A H 0.0440 0.6837 -0.0737 0.037 Uiso 1 1 calc R
H17B H 0.0527 0.7309 -0.1413 0.037 Uiso 1 1 calc R
H17C H 0.0778 0.7898 -0.0733 0.037 Uiso 1 1 calc R
C18 C 0.12232(9) 0.9752(3) 0.07751(14) 0.0185(6) Uani 1 1 d .
C19 C 0.08267(8) 0.9248(3) 0.06394(14) 0.0186(6) Uani 1 1 d .
H19 H 0.0653 0.9152 0.0213 0.022 Uiso 1 1 calc R
C20 C 0.07222(9) 0.8900(3) 0.12346(14) 0.0195(6) Uani 1 1 d .
C21 C 0.10752(9) 0.9175(3) 0.17581(14) 0.0190(6) Uani 1 1 d .
C22 C 0.13748(9) 0.9687(3) 0.14577(14) 0.0185(6) Uani 1 1 d .
H22 H 0.1641 0.9947 0.1687 0.022 Uiso 1 1 calc R
C23 C 0.14525(9) 1.0225(3) 0.02749(14) 0.0192(7) Uani 1 1 d .
C24 C 0.16334(9) 0.9089(3) 0.00018(15) 0.0246(7) Uani 1 1 d .
H24A H 0.1769 0.9368 -0.0337 0.037 Uiso 1 1 calc R
H24B H 0.1415 0.8494 -0.0190 0.037 Uiso 1 1 calc R
H24C H 0.1833 0.8673 0.0357 0.037 Uiso 1 1 calc R
C25 C 0.11608(10) 1.0933(4) -0.02817(15) 0.0288(8) Uani 1 1 d .
H25A H 0.1043 1.1655 -0.0101 0.043 Uiso 1 1 calc R
H25B H 0.0941 1.0366 -0.0503 0.043 Uiso 1 1 calc R
H25C H 0.1311 1.1232 -0.0597 0.043 Uiso 1 1 calc R
C26 C 0.18011(9) 1.1101(3) 0.05979(15) 0.0242(7) Uani 1 1 d .
H26A H 0.1689 1.1857 0.0758 0.036 Uiso 1 1 calc R
H26B H 0.1955 1.1343 0.0277 0.036 Uiso 1 1 calc R
H26C H 0.1983 1.0665 0.0967 0.036 Uiso 1 1 calc R
C27 C 0.02694(9) 0.8638(3) 0.12126(15) 0.0234(7) Uani 1 1 d .
C28 C 0.00525(10) 0.8022(3) 0.05529(15) 0.0275(8) Uani 1 1 d .
H28A H -0.0229 0.7805 0.0561 0.041 Uiso 1 1 calc R
H28B H 0.0200 0.7255 0.0486 0.041 Uiso 1 1 calc R
H28C H 0.0049 0.8614 0.0194 0.041 Uiso 1 1 calc R
C29 C 0.01844(10) 0.7762(3) 0.17464(15) 0.0266(7) Uani 1 1 d .
H29A H 0.0302 0.8127 0.2179 0.040 Uiso 1 1 calc R
H29B H 0.0308 0.6936 0.1715 0.040 Uiso 1 1 calc R
H29C H -0.0111 0.7664 0.1686 0.040 Uiso 1 1 calc R
C30 C 0.00594(10) 0.9913(3) 0.12563(17) 0.0291(8) Uani 1 1 d .
H30A H -0.0233 0.9776 0.1217 0.044 Uiso 1 1 calc R
H30B H 0.0096 1.0463 0.0900 0.044 Uiso 1 1 calc R
H30C H 0.0182 1.0310 0.1679 0.044 Uiso 1 1 calc R
C31 C 0.11549(9) 0.9149(3) 0.25193(14) 0.0228(7) Uani 1 1 d .
C32 C 0.11451(10) 0.7814(3) 0.27995(15) 0.0264(7) Uani 1 1 d .
H32A H 0.1180 0.7864 0.3275 0.040 Uiso 1 1 calc R
H32B H 0.1367 0.7311 0.2703 0.040 Uiso 1 1 calc R
H32C H 0.0882 0.7416 0.2599 0.040 Uiso 1 1 calc R
C33 C 0.08537(11) 1.0010(3) 0.27527(15) 0.0298(8) Uani 1 1 d .
H33A H 0.0577 0.9659 0.2613 0.045 Uiso 1 1 calc R
H33B H 0.0859 1.0851 0.2562 0.045 Uiso 1 1 calc R
H33C H 0.0932 1.0070 0.3232 0.045 Uiso 1 1 calc R
C34 C 0.15837(10) 0.9662(4) 0.28323(15) 0.0321(8) Uani 1 1 d .
H34A H 0.1607 1.0526 0.2680 0.048 Uiso 1 1 calc R
H34B H 0.1789 0.9129 0.2706 0.048 Uiso 1 1 calc R
H34C H 0.1629 0.9659 0.3311 0.048 Uiso 1 1 calc R
C35 C 0.20730(12) 0.6612(4) 0.20907(19) 0.0393(9) Uani 1 1 d .
C36 C 0.23585(13) 0.6647(4) 0.2666(2) 0.0464(10) Uani 1 1 d .
C37 C 0.27447(11) 0.7378(4) 0.27155(18) 0.0338(9) Uani 1 1 d .
C38 C 0.27640(12) 0.7862(4) 0.2045(2) 0.0421(10) Uani 1 1 d .
C39 C 0.23645(11) 0.8311(5) 0.1661(2) 0.0432(10) Uani 1 1 d .
Ce1 Ce 0.135387(5) 0.721346(17) 0.100672(8) 0.01715(6) Uani 1 1 d .
N1 N 0.20362(8) 0.7395(3) 0.15716(14) 0.0312(7) Uani 1 1 d .
H35 H 0.1869(14) 0.605(5) 0.209(2) 0.068(15) Uiso 1 1 d .
H36 H 0.2330(11) 0.613(4) 0.2992(18) 0.039(11) Uiso 1 1 d .
H37A H 0.2973(13) 0.690(4) 0.291(2) 0.056(13) Uiso 1 1 d .
H37B H 0.2757(13) 0.808(4) 0.301(2) 0.058(14) Uiso 1 1 d .
H38A H 0.2823(15) 0.706(5) 0.174(2) 0.083(17) Uiso 1 1 d .
H38B H 0.2976(12) 0.854(4) 0.2077(18) 0.044(11) Uiso 1 1 d .
H39A H 0.2370(11) 0.870(4) 0.1212(19) 0.045(11) Uiso 1 1 d .
H39B H 0.2316(19) 0.912(7) 0.198(3) 0.14(3) Uiso 1 1 d .

loop_
_atom_site_aniso_label
_atom_site_aniso_U_11
_atom_site_aniso_U_22
_atom_site_aniso_U_33
_atom_site_aniso_U_23
_atom_site_aniso_U_13
_atom_site_aniso_U_12
C1 0.0206(15) 0.0170(17) 0.0208(15) -0.0045(13) 0.0086(12) -0.0049(12)
C2 0.0222(15) 0.0179(17) 0.0206(15) -0.0028(13) 0.0086(12) -0.0020(12)
C3 0.0230(15) 0.0138(17) 0.0210(15) -0.0045(13) 0.0096(12) -0.0034(12)
C4 0.0213(15) 0.0186(18) 0.0193(15) -0.0075(13) 0.0090(12) -0.0053(12)
C5 0.0188(15) 0.0201(18) 0.0195(15) -0.0050(13) 0.0066(12) -0.0046(12)
C6 0.0251(16) 0.0207(18) 0.0220(15) 0.0006(14) 0.0118(12) -0.0025(13)
C7 0.0310(19) 0.062(3) 0.0254(18) -0.0050(18) 0.0120(15) -0.0074(18)
C8 0.0300(18) 0.042(2) 0.0310(18) 0.0003(17) 0.0143(15) -0.0139(16)
C9 0.063(3) 0.031(2) 0.080(3) 0.021(2) 0.054(2) 0.008(2)
C10 0.0222(16) 0.0189(18) 0.0331(17) 0.0001(14) 0.0134(13) -0.0005(13)
C11 0.0207(16) 0.025(2) 0.0388(18) 0.0012(16) 0.0131(14) -0.0010(14)
C12 0.0226(16) 0.023(2) 0.0389(19) 0.0013(15) 0.0161(14) -0.0017(13)
C13 0.0335(18) 0.0184(19) 0.0393(19) -0.0015(15) 0.0213(15) 0.0006(14)
C14 0.0291(17) 0.0249(19) 0.0168(15) -0.0026(13) 0.0078(12) -0.0053(14)
C15 0.041(2) 0.035(2) 0.0218(16) -0.0083(16) 0.0091(15) -0.0120(16)
C16 0.0329(18) 0.028(2) 0.0210(15) -0.0007(15) 0.0128(13) -0.0031(15)
C17 0.0248(16) 0.030(2) 0.0194(15) 0.0000(14) 0.0048(12) -0.0027(14)
C18 0.0226(15) 0.0151(17) 0.0194(14) -0.0015(13) 0.0083(12) 0.0002(12)
C19 0.0190(15) 0.0225(18) 0.0160(14) -0.0009(13) 0.0074(11) 0.0039(12)
C20 0.0235(15) 0.0158(17) 0.0215(15) 0.0015(13) 0.0099(12) 0.0017(13)
C21 0.0216(15) 0.0181(17) 0.0202(15) -0.0012(13) 0.0108(12) 0.0009(12)
C22 0.0185(15) 0.0153(17) 0.0222(15) -0.0020(13) 0.0061(12) 0.0001(12)
C23 0.0209(15) 0.0221(19) 0.0161(14) -0.0004(13) 0.0073(12) -0.0009(13)
C24 0.0257(16) 0.0235(19) 0.0276(16) -0.0031(15) 0.0121(13) -0.0060(14)
C25 0.0271(17) 0.036(2) 0.0253(17) 0.0105(16) 0.0090(13) -0.0024(15)
C26 0.0267(16) 0.0223(19) 0.0255(16) -0.0001(14) 0.0103(13) -0.0036(14)
C27 0.0221(16) 0.029(2) 0.0225(15) 0.0009(14) 0.0116(13) 0.0008(13)
C28 0.0226(16) 0.039(2) 0.0238(16) -0.0019(15) 0.0104(13) -0.0023(14)
C29 0.0266(17) 0.032(2) 0.0239(16) 0.0003(15) 0.0112(13) -0.0037(15)
C30 0.0249(17) 0.032(2) 0.0332(18) 0.0010(16) 0.0118(14) 0.0053(14)
C31 0.0291(17) 0.0251(19) 0.0157(14) -0.0037(14) 0.0084(12) -0.0040(14)
C32 0.0381(19) 0.0236(19) 0.0186(15) 0.0010(14) 0.0092(13) -0.0005(15)
C33 0.047(2) 0.027(2) 0.0192(16) -0.0013(14) 0.0141(15) 0.0032(16)
C34 0.039(2) 0.041(2) 0.0147(15) -0.0010(15) 0.0036(14) -0.0100(17)
C35 0.044(2) 0.038(2) 0.037(2) -0.0081(19) 0.0136(17) -0.0091(19)
C36 0.048(2) 0.043(3) 0.044(2) 0.018(2) 0.0029(19) -0.006(2)
C37 0.0273(19) 0.041(3) 0.0285(18) -0.0011(18) -0.0026(15) 0.0052(16)
C38 0.038(2) 0.043(3) 0.041(2) 0.009(2) 0.0007(17) -0.006(2)
C39 0.031(2) 0.064(3) 0.033(2) 0.009(2) 0.0031(16) -0.0058(19)
Ce1 0.01814(10) 0.01643(11) 0.01776(9) -0.00146(8) 0.00607(6) -0.00140(7)
N1 0.0280(15) 0.037(2) 0.0284(15) -0.0022(14) 0.0055(12) 0.0020(13)

loop_
_atom_type_symbol
_atom_type_description
_atom_type_scat_dispersion_real
_atom_type_scat_dispersion_imag
_atom_type_scat_source
C C 0.0033 0.0016 'International Tables Vol C Tables 4.2.6.8 and 6.1.1.4'
H H 0.0000 0.0000 'International Tables Vol C Tables 4.2.6.8 and 6.1.1.4'
Ce Ce -0.2486 2.6331 'International Tables Vol C Tables 4.2.6.8 and 6.1.1.4'
N N 0.0061 0.0033 'International Tables Vol C Tables 4.2.6.8 and 6.1.1.4'

loop_
_geom_angle_atom_site_label_1
_geom_angle_atom_site_label_2
_geom_angle_atom_site_label_3
_geom_angle
C5 C1 C2 106.1(3)
C5 C1 C6 128.1(3)
C2 C1 C6 125.7(3)
C5 C1 Ce1 76.19(18)
C2 C1 Ce1 74.74(18)
C6 C1 Ce1 116.80(19)
C1 C2 C3 110.7(3)
C1 C2 Ce1 76.19(18)
C3 C2 Ce1 79.33(18)
C1 C2 H2 124.7
C3 C2 H2 124.7
Ce1 C2 H2 111.9
C2 C3 C4 106.6(2)
C2 C3 C10 120.4(3)
C4 C3 C10 132.5(3)
C2 C3 Ce1 71.93(17)
C4 C3 Ce1 76.16(16)
C10 C3 Ce1 123.43(19)
C5 C4 C3 105.8(3)
C5 C4 C14 116.5(3)
C3 C4 C14 135.5(3)
C5 C4 Ce1 72.49(16)
C3 C4 Ce1 74.89(16)
C14 C4 Ce1 129.8(2)
C1 C5 C4 110.8(3)
C1 C5 Ce1 75.16(17)
C4 C5 Ce1 78.66(17)
C1 C5 H5 124.6
C4 C5 H5 124.6
Ce1 C5 H5 113.5
C9 C6 C7 108.7(3)
C9 C6 C8 108.9(3)
C7 C6 C8 108.8(3)
C9 C6 C1 109.9(3)
C7 C6 C1 109.5(3)
C8 C6 C1 110.9(3)
C6 C7 H7A 109.5
C6 C7 H7B 109.5
H7A C7 H7B 109.5
C6 C7 H7C 109.5
H7A C7 H7C 109.5
H7B C7 H7C 109.5
C6 C8 H8A 109.5
C6 C8 H8B 109.5
H8A C8 H8B 109.5
C6 C8 H8C 109.5
H8A C8 H8C 109.5
H8B C8 H8C 109.5
C6 C9 H9A 109.5
C6 C9 H9B 109.5
H9A C9 H9B 109.5
C6 C9 H9C 109.5
H9A C9 H9C 109.5
H9B C9 H9C 109.5
C12 C10 C13 111.0(3)
C12 C10 C11 105.3(3)
C13 C10 C11 106.7(3)
C12 C10 C3 113.4(3)
C13 C10 C3 109.7(3)
C11 C10 C3 110.5(2)
C10 C11 H11A 109.5
C10 C11 H11B 109.5
H11A C11 H11B 109.5
C10 C11 H11C 109.5
H11A C11 H11C 109.5
H11B C11 H11C 109.5
C10 C12 H12A 109.5
C10 C12 H12B 109.5
H12A C12 H12B 109.5
C10 C12 H12C 109.5
H12A C12 H12C 109.5
H12B C12 H12C 109.5
C10 C13 H13A 109.5
C10 C13 H13B 109.5
H13A C13 H13B 109.5
C10 C13 H13C 109.5
H13A C13 H13C 109.5
H13B C13 H13C 109.5
C17 C14 C16 105.5(3)
C17 C14 C15 108.3(3)
C16 C14 C15 107.4(3)
C17 C14 C4 111.0(2)
C16 C14 C4 118.2(3)
C15 C14 C4 106.1(3)
C14 C15 H15A 109.5
C14 C15 H15B 109.5
H15A C15 H15B 109.5
C14 C15 H15C 109.5
H15A C15 H15C 109.5
H15B C15 H15C 109.5
C14 C16 H16A 109.5
C14 C16 H16B 109.5
H16A C16 H16B 109.5
C14 C16 H16C 109.5
H16A C16 H16C 109.5
H16B C16 H16C 109.5
C14 C17 H17A 109.5
C14 C17 H17B 109.5
H17A C17 H17B 109.5
C14 C17 H17C 109.5
H17A C17 H17C 109.5
H17B C17 H17C 109.5
C19 C18 C22 106.3(3)
C19 C18 C23 126.8(3)
C22 C18 C23 126.8(3)
C19 C18 Ce1 76.51(18)
C22 C18 Ce1 76.57(18)
C23 C18 Ce1 110.82(19)
C18 C19 C20 110.3(3)
C18 C19 Ce1 74.13(17)
C20 C19 Ce1 80.41(18)
C18 C19 H19 124.9
C20 C19 H19 124.9
Ce1 C19 H19 112.6
C19 C20 C21 106.4(3)
C19 C20 C27 118.3(3)
C21 C20 C27 133.5(3)
C19 C20 Ce1 70.64(16)
C21 C20 Ce1 75.42(17)
C27 C20 Ce1 130.1(2)
C22 C21 C20 106.4(2)
C22 C21 C31 119.9(3)
C20 C21 C31 133.3(3)
C22 C21 Ce1 70.94(16)
C20 C21 Ce1 75.88(17)
C31 C21 Ce1 123.3(2)
C18 C22 C21 110.6(3)
C18 C22 Ce1 74.09(18)
C21 C22 Ce1 80.20(18)
C18 C22 H22 124.7
C21 C22 H22 124.7
Ce1 C22 H22 113.0
C26 C23 C24 108.3(2)
C26 C23 C25 108.9(3)
C24 C23 C25 110.0(3)
C26 C23 C18 110.9(2)
C24 C23 C18 108.3(3)
C25 C23 C18 110.3(2)
C23 C24 H24A 109.5
C23 C24 H24B 109.5
H24A C24 H24B 109.5
C23 C24 H24C 109.5
H24A C24 H24C 109.5
H24B C24 H24C 109.5
C23 C25 H25A 109.5
C23 C25 H25B 109.5
H25A C25 H25B 109.5
C23 C25 H25C 109.5
H25A C25 H25C 109.5
H25B C25 H25C 109.5
C23 C26 H26A 109.5
C23 C26 H26B 109.5
H26A C26 H26B 109.5
C23 C26 H26C 109.5
H26A C26 H26C 109.5
H26B C26 H26C 109.5
C29 C27 C30 108.5(3)
C29 C27 C20 116.5(3)
C30 C27 C20 107.8(3)
C29 C27 C28 105.5(3)
C30 C27 C28 107.5(3)
C20 C27 C28 110.6(2)
C27 C28 H28A 109.5
C27 C28 H28B 109.5
H28A C28 H28B 109.5
C27 C28 H28C 109.5
H28A C28 H28C 109.5
H28B C28 H28C 109.5
C27 C29 H29A 109.5
C27 C29 H29B 109.5
H29A C29 H29B 109.5
C27 C29 H29C 109.5
H29A C29 H29C 109.5
H29B C29 H29C 109.5
C27 C30 H30A 109.5
C27 C30 H30B 109.5
H30A C30 H30B 109.5
C27 C30 H30C 109.5
H30A C30 H30C 109.5
H30B C30 H30C 109.5
C33 C31 C34 106.3(3)
C33 C31 C32 110.4(3)
C34 C31 C32 105.5(3)
C33 C31 C21 110.9(3)
C34 C31 C21 110.1(2)
C32 C31 C21 113.3(3)
C31 C32 H32A 109.5
C31 C32 H32B 109.5
H32A C32 H32B 109.5
C31 C32 H32C 109.5
H32A C32 H32C 109.5
H32B C32 H32C 109.5
C31 C33 H33A 109.5
C31 C33 H33B 109.5
H33A C33 H33B 109.5
C31 C33 H33C 109.5
H33A C33 H33C 109.5
H33B C33 H33C 109.5
C31 C34 H34A 109.5
C31 C34 H34B 109.5
H34A C34 H34B 109.5
C31 C34 H34C 109.5
H34A C34 H34C 109.5
H34B C34 H34C 109.5
N1 C35 C36 127.7(4)
N1 C35 Ce1 49.50(18)
C36 C35 Ce1 162.5(3)
N1 C35 H35 119(3)
C36 C35 H35 113(3)
Ce1 C35 H35 70(3)
C35 C36 C37 119.6(4)
C35 C36 H36 119(2)
C37 C36 H36 121(2)
C36 C37 C38 110.1(3)
C36 C37 H37A 111(3)
C38 C37 H37A 112(3)
C36 C37 H37B 110(3)
C38 C37 H37B 110(3)
H37A C37 H37B 104(4)
C39 C38 C37 112.3(3)
C39 C38 H38A 102(3)
C37 C38 H38A 109(3)
C39 C38 H38B 110(2)
C37 C38 H38B 112(2)
H38A C38 H38B 111(3)
N1 C39 C38 115.0(4)
N1 C39 H39A 109(2)
C38 C39 H39A 114(2)
N1 C39 H39B 112(3)
C38 C39 H39B 99(3)
H39A C39 H39B 107(4)
N1 Ce1 C18 96.05(10)
N1 Ce1 C19 124.28(10)
C18 Ce1 C19 29.36(9)
N1 Ce1 C22 78.95(10)
C18 Ce1 C22 29.34(8)
C19 Ce1 C22 47.58(9)
N1 Ce1 C2 91.10(10)
C18 Ce1 C2 160.00(9)
C19 Ce1 C2 143.41(9)
C22 Ce1 C2 168.77(9)
N1 Ce1 C1 116.77(10)
C18 Ce1 C1 146.89(9)
C19 Ce1 C1 118.82(9)
C22 Ce1 C1 155.87(8)
C2 Ce1 C1 29.07(8)
N1 Ce1 C5 136.96(10)
C18 Ce1 C5 120.57(9)
C19 Ce1 C5 96.46(9)
C22 Ce1 C5 143.68(9)
C2 Ce1 C5 46.98(9)
C1 Ce1 C5 28.65(9)
N1 Ce1 C3 92.00(9)
C18 Ce1 C3 131.95(8)
C19 Ce1 C3 128.65(8)
C22 Ce1 C3 155.00(8)
C2 Ce1 C3 28.73(8)
C1 Ce1 C3 48.00(8)
C5 Ce1 C3 47.35(8)
N1 Ce1 C21 94.23(9)
C18 Ce1 C21 48.38(8)
C19 Ce1 C21 47.60(8)
C22 Ce1 C21 28.86(8)
C2 Ce1 C21 149.70(8)
C1 Ce1 C21 127.35(8)
C5 Ce1 C21 126.34(8)
C3 Ce1 C21 173.66(8)
N1 Ce1 C4 118.72(9)
C18 Ce1 C4 113.38(9)
C19 Ce1 C4 101.02(9)
C22 Ce1 C4 142.72(9)
C2 Ce1 C4 47.41(9)
C1 Ce1 C4 47.95(8)
C5 Ce1 C4 28.85(8)
C3 Ce1 C4 28.95(8)
C21 Ce1 C4 145.51(8)
N1 Ce1 C20 122.55(9)
C18 Ce1 C20 48.35(8)
C19 Ce1 C20 28.95(8)
C22 Ce1 C20 47.43(8)
C2 Ce1 C20 139.01(9)
C1 Ce1 C20 110.03(9)
C5 Ce1 C20 99.61(9)
C3 Ce1 C20 145.25(8)
C21 Ce1 C20 28.71(8)
C4 Ce1 C20 116.96(8)
N1 Ce1 C35 26.23(11)
C18 Ce1 C35 114.33(11)
C19 Ce1 C35 136.70(10)
C22 Ce1 C35 89.58(10)
C2 Ce1 C35 79.21(10)
C1 Ce1 C35 98.12(11)
C5 Ce1 C35 124.96(11)
C3 Ce1 C35 92.32(10)
C21 Ce1 C35 92.79(10)
C4 Ce1 C35 121.15(10)
C20 Ce1 C35 120.04(10)
C35 N1 C39 112.9(3)
C35 N1 Ce1 104.3(2)
C39 N1 Ce1 138.6(3)

loop_
_geom_bond_atom_site_label_1
_geom_bond_atom_site_label_2
_geom_bond_distance
C1 C5 1.396(4)
C1 C2 1.408(4)
C1 C6 1.530(4)
C1 Ce1 2.814(3)
C2 C3 1.413(4)
C2 Ce1 2.795(3)
C2 H2 0.9500
C3 C4 1.449(4)
C3 C10 1.543(4)
C3 Ce1 2.889(3)
C4 C5 1.430(4)
C4 C14 1.548(4)
C4 Ce1 2.906(3)
C5 Ce1 2.826(3)
C5 H5 0.9500
C6 C9 1.522(5)
C6 C7 1.526(5)
C6 C8 1.524(4)
C7 H7A 0.9800
C7 H7B 0.9800
C7 H7C 0.9800
C8 H8A 0.9800
C8 H8B 0.9800
C8 H8C 0.9800
C9 H9A 0.9800
C9 H9B 0.9800
C9 H9C 0.9800
C10 C12 1.537(4)
C10 C13 1.544(4)
C10 C11 1.544(4)
C11 H11A 0.9800
C11 H11B 0.9800
C11 H11C 0.9800
C12 H12A 0.9800
C12 H12B 0.9800
C12 H12C 0.9800
C13 H13A 0.9800
C13 H13B 0.9800
C13 H13C 0.9800
C14 C17 1.538(5)
C14 C16 1.545(4)
C14 C15 1.548(4)
C15 H15A 0.9800
C15 H15B 0.9800
C15 H15C 0.9800
C16 H16A 0.9800
C16 H16B 0.9800
C16 H16C 0.9800
C17 H17A 0.9800
C17 H17B 0.9800
C17 H17C 0.9800
C18 C19 1.404(4)
C18 C22 1.403(4)
C18 C23 1.533(4)
C18 Ce1 2.754(3)
C19 C20 1.428(4)
C19 Ce1 2.784(3)
C19 H19 0.9500
C20 C21 1.441(4)
C20 C27 1.542(4)
C20 Ce1 2.910(3)
C21 C22 1.422(4)
C21 C31 1.557(4)
C21 Ce1 2.904(3)
C22 Ce1 2.785(3)
C22 H22 0.9500
C23 C26 1.523(4)
C23 C24 1.525(4)
C23 C25 1.530(4)
C24 H24A 0.9800
C24 H24B 0.9800
C24 H24C 0.9800
C25 H25A 0.9800
C25 H25B 0.9800
C25 H25C 0.9800
C26 H26A 0.9800
C26 H26B 0.9800
C26 H26C 0.9800
C27 C29 1.537(4)
C27 C30 1.540(5)
C27 C28 1.547(4)
C28 H28A 0.9800
C28 H28B 0.9800
C28 H28C 0.9800
C29 H29A 0.9800
C29 H29B 0.9800
C29 H29C 0.9800
C30 H30A 0.9800
C30 H30B 0.9800
C30 H30C 0.9800
C31 C33 1.533(4)
C31 C34 1.536(4)
C31 C32 1.538(5)
C32 H32A 0.9800
C32 H32B 0.9800
C32 H32C 0.9800
C33 H33A 0.9800
C33 H33B 0.9800
C33 H33C 0.9800
C34 H34A 0.9800
C34 H34B 0.9800
C34 H34C 0.9800
C35 N1 1.352(5)
C35 C36 1.351(5)
C35 Ce1 2.966(4)
C35 H35 0.91(5)
C36 C37 1.498(6)
C36 H36 0.90(4)
C37 C38 1.516(5)
C37 H37A 0.93(4)
C37 H37B 0.97(5)
C38 C39 1.471(5)
C38 H38A 1.11(5)
C38 H38B 1.01(4)
C39 N1 1.451(5)
C39 H39A 1.03(4)
C39 H39B 1.12(7)
Ce1 N1 2.327(3)

loop_
_geom_torsion_atom_site_label_1
_geom_torsion_atom_site_label_2
_geom_torsion_atom_site_label_3
_geom_torsion_atom_site_label_4
_geom_torsion
C5 C1 C2 C3 -2.4(4)
C6 C1 C2 C3 174.9(3)
Ce1 C1 C2 C3 -72.7(2)
C5 C1 C2 Ce1 70.3(2)
C6 C1 C2 Ce1 -112.3(3)
C1 C2 C3 C4 1.8(4)
Ce1 C2 C3 C4 -68.9(2)
C1 C2 C3 C10 -170.6(3)
Ce1 C2 C3 C10 118.7(3)
C1 C2 C3 Ce1 70.7(2)
C2 C3 C4 C5 -0.4(3)
C10 C3 C4 C5 170.7(3)
Ce1 C3 C4 C5 -66.4(2)
C2 C3 C4 C14 -161.9(3)
C10 C3 C4 C14 9.1(6)
Ce1 C3 C4 C14 132.1(4)
C2 C3 C4 Ce1 66.0(2)
C10 C3 C4 Ce1 -122.9(3)
C2 C1 C5 C4 2.2(4)
C6 C1 C5 C4 -175.1(3)
Ce1 C1 C5 C4 71.5(2)
C2 C1 C5 Ce1 -69.3(2)
C6 C1 C5 Ce1 113.4(3)
C3 C4 C5 C1 -1.1(3)
C14 C4 C5 C1 164.5(3)
Ce1 C4 C5 C1 -69.2(2)
C3 C4 C5 Ce1 68.1(2)
C14 C4 C5 Ce1 -126.3(3)
C5 C1 C6 C9 127.7(4)
C2 C1 C6 C9 -49.1(4)
Ce1 C1 C6 C9 -139.0(3)
C5 C1 C6 C7 -112.9(4)
C2 C1 C6 C7 70.4(4)
Ce1 C1 C6 C7 -19.6(3)
C5 C1 C6 C8 7.2(5)
C2 C1 C6 C8 -169.6(3)
Ce1 C1 C6 C8 100.5(3)
C2 C3 C10 C12 -128.9(3)
C4 C3 C10 C12 61.0(4)
Ce1 C3 C10 C12 -41.4(3)
C2 C3 C10 C13 106.4(3)
C4 C3 C10 C13 -63.7(4)
Ce1 C3 C10 C13 -166.1(2)
C2 C3 C10 C11 -11.0(4)
C4 C3 C10 C11 179.0(3)
Ce1 C3 C10 C11 76.5(3)
C5 C4 C14 C17 48.5(4)
C3 C4 C14 C17 -151.4(3)
Ce1 C4 C14 C17 -40.2(3)
C5 C4 C14 C16 170.5(3)
C3 C4 C14 C16 -29.4(5)
Ce1 C4 C14 C16 81.8(3)
C5 C4 C14 C15 -69.0(3)
C3 C4 C14 C15 91.1(4)
Ce1 C4 C14 C15 -157.7(2)
C22 C18 C19 C20 1.8(4)
C23 C18 C19 C20 179.3(3)
Ce1 C18 C19 C20 73.2(2)
C22 C18 C19 Ce1 -71.4(2)
C23 C18 C19 Ce1 106.1(3)
C18 C19 C20 C21 -1.5(4)
Ce1 C19 C20 C21 67.6(2)
C18 C19 C20 C27 165.1(3)
Ce1 C19 C20 C27 -125.9(3)
C18 C19 C20 Ce1 -69.0(2)
C19 C20 C21 C22 0.5(3)
C27 C20 C21 C22 -163.1(3)
Ce1 C20 C21 C22 64.8(2)
C19 C20 C21 C31 173.0(3)
C27 C20 C21 C31 9.4(6)
Ce1 C20 C21 C31 -122.7(4)
C19 C20 C21 Ce1 -64.3(2)
C27 C20 C21 Ce1 132.1(4)
C19 C18 C22 C21 -1.4(4)
C23 C18 C22 C21 -178.9(3)
Ce1 C18 C22 C21 -72.8(2)
C19 C18 C22 Ce1 71.3(2)
C23 C18 C22 Ce1 -106.1(3)
C20 C21 C22 C18 0.6(4)
C31 C21 C22 C18 -173.1(3)
Ce1 C21 C22 C18 68.8(2)
C20 C21 C22 Ce1 -68.2(2)
C31 C21 C22 Ce1 118.1(3)
C19 C18 C23 C26 160.2(3)
C22 C18 C23 C26 -22.9(4)
Ce1 C18 C23 C26 -111.4(2)
C19 C18 C23 C24 -81.1(4)
C22 C18 C23 C24 95.9(4)
Ce1 C18 C23 C24 7.4(3)
C19 C18 C23 C25 39.4(4)
C22 C18 C23 C25 -143.7(3)
Ce1 C18 C23 C25 127.8(2)
C19 C20 C27 C29 155.0(3)
C21 C20 C27 C29 -42.9(5)
Ce1 C20 C27 C29 67.2(3)
C19 C20 C27 C30 -82.8(3)
C21 C20 C27 C30 79.3(4)
Ce1 C20 C27 C30 -170.5(2)
C19 C20 C27 C28 34.5(4)
C21 C20 C27 C28 -163.4(3)
Ce1 C20 C27 C28 -53.2(4)
C22 C21 C31 C33 114.4(3)
C20 C21 C31 C33 -57.3(5)
Ce1 C21 C31 C33 -159.8(2)
C22 C21 C31 C34 -2.9(4)
C20 C21 C31 C34 -174.6(3)
Ce1 C21 C31 C34 82.9(3)
C22 C21 C31 C32 -120.8(3)
C20 C21 C31 C32 67.5(4)
Ce1 C21 C31 C32 -35.0(3)
N1 C35 C36 C37 -17.3(7)
Ce1 C35 C36 C37 -91.1(11)
C35 C36 C37 C38 -6.4(6)
C36 C37 C38 C39 40.0(5)
C37 C38 C39 N1 -55.9(5)
C19 C18 Ce1 N1 -165.20(17)
C22 C18 Ce1 N1 -54.42(18)
C23 C18 Ce1 N1 70.2(2)
C22 C18 Ce1 C19 110.8(2)
C23 C18 Ce1 C19 -124.6(3)
C19 C18 Ce1 C22 -110.8(2)
C23 C18 Ce1 C22 124.6(3)
C19 C18 Ce1 C2 84.5(3)
C22 C18 Ce1 C2 -164.7(2)
C23 C18 Ce1 C2 -40.2(4)
C19 C18 Ce1 C1 22.2(2)
C22 C18 Ce1 C1 132.97(18)
C23 C18 Ce1 C1 -102.5(2)
C19 C18 Ce1 C5 38.42(19)
C22 C18 Ce1 C5 149.20(16)
C23 C18 Ce1 C5 -86.2(2)
C19 C18 Ce1 C3 96.61(18)
C22 C18 Ce1 C3 -152.61(15)
C23 C18 Ce1 C3 -28.0(2)
C19 C18 Ce1 C21 -74.90(17)
C22 C18 Ce1 C21 35.88(16)
C23 C18 Ce1 C21 160.5(2)
C19 C18 Ce1 C4 69.89(18)
C22 C18 Ce1 C4 -179.33(16)
C23 C18 Ce1 C4 -54.8(2)
C19 C18 Ce1 C20 -36.16(16)
C22 C18 Ce1 C20 74.62(17)
C23 C18 Ce1 C20 -160.8(2)
C19 C18 Ce1 C35 -145.61(17)
C22 C18 Ce1 C35 -34.83(19)
C23 C18 Ce1 C35 89.7(2)
C18 C19 Ce1 N1 17.9(2)
C20 C19 Ce1 N1 -96.49(19)
C20 C19 Ce1 C18 -114.4(3)
C18 C19 Ce1 C22 38.36(16)
C20 C19 Ce1 C22 -76.04(19)
C18 C19 Ce1 C2 -145.17(17)
C20 C19 Ce1 C2 100.4(2)
C18 C19 Ce1 C1 -166.38(16)
C20 C19 Ce1 C1 79.22(19)
C18 C19 Ce1 C5 -147.42(17)
C20 C19 Ce1 C5 98.19(18)
C18 C19 Ce1 C3 -108.91(18)
C20 C19 Ce1 C3 136.69(17)
C18 C19 Ce1 C21 77.81(18)
C20 C19 Ce1 C21 -36.58(17)
C18 C19 Ce1 C4 -118.58(17)
C20 C19 Ce1 C4 127.02(18)
C18 C19 Ce1 C20 114.4(3)
C18 C19 Ce1 C35 48.6(2)
C20 C19 Ce1 C35 -65.8(2)
C18 C22 Ce1 N1 124.51(18)
C21 C22 Ce1 N1 -120.67(18)
C21 C22 Ce1 C18 114.8(2)
C18 C22 Ce1 C19 -38.38(16)
C21 C22 Ce1 C19 76.44(18)
C18 C22 Ce1 C2 152.5(4)
C21 C22 Ce1 C2 -92.7(4)
C18 C22 Ce1 C1 -102.1(2)
C21 C22 Ce1 C1 12.7(3)
C18 C22 Ce1 C5 -48.1(2)
C21 C22 Ce1 C5 66.7(2)
C18 C22 Ce1 C3 54.0(3)
C21 C22 Ce1 C3 168.87(19)
C18 C22 Ce1 C21 -114.8(2)
C18 C22 Ce1 C4 1.0(2)
C21 C22 Ce1 C4 115.84(18)
C18 C22 Ce1 C20 -78.01(18)
C21 C22 Ce1 C20 36.80(16)
C18 C22 Ce1 C35 148.64(18)
C21 C22 Ce1 C35 -96.54(18)
C1 C2 Ce1 N1 153.21(18)
C3 C2 Ce1 N1 -92.17(18)
C1 C2 Ce1 C18 -95.6(3)
C3 C2 Ce1 C18 19.0(3)
C1 C2 Ce1 C19 -40.7(2)
C3 C2 Ce1 C19 73.9(2)
C1 C2 Ce1 C22 125.8(4)
C3 C2 Ce1 C22 -119.6(4)
C3 C2 Ce1 C1 114.6(3)
C1 C2 Ce1 C5 -37.66(16)
C3 C2 Ce1 C5 76.96(18)
C1 C2 Ce1 C3 -114.6(3)
C1 C2 Ce1 C21 52.9(3)
C3 C2 Ce1 C21 167.51(17)
C1 C2 Ce1 C4 -77.35(18)
C3 C2 Ce1 C4 37.27(16)
C1 C2 Ce1 C20 5.8(2)
C3 C2 Ce1 C20 120.44(18)
C1 C2 Ce1 C35 129.71(18)
C3 C2 Ce1 C35 -115.67(18)
C5 C1 Ce1 N1 -141.64(17)
C2 C1 Ce1 N1 -30.3(2)
C6 C1 Ce1 N1 92.3(2)
C5 C1 Ce1 C18 30.1(2)
C2 C1 Ce1 C18 141.45(18)
C6 C1 Ce1 C18 -95.9(2)
C5 C1 Ce1 C19 42.33(19)
C2 C1 Ce1 C19 153.65(16)
C6 C1 Ce1 C19 -83.7(2)
C5 C1 Ce1 C22 91.4(3)
C2 C1 Ce1 C22 -157.3(2)
C6 C1 Ce1 C22 -34.6(3)
C5 C1 Ce1 C2 -111.3(2)
C6 C1 Ce1 C2 122.6(3)
C2 C1 Ce1 C5 111.3(2)
C6 C1 Ce1 C5 -126.0(3)
C5 C1 Ce1 C3 -75.31(18)
C2 C1 Ce1 C3 36.02(16)
C6 C1 Ce1 C3 158.6(3)
C5 C1 Ce1 C21 99.08(18)
C2 C1 Ce1 C21 -149.59(16)
C6 C1 Ce1 C21 -27.0(2)
C5 C1 Ce1 C4 -35.98(16)
C2 C1 Ce1 C4 75.34(18)
C6 C1 Ce1 C4 -162.0(3)
C5 C1 Ce1 C20 72.74(18)
C2 C1 Ce1 C20 -175.94(16)
C6 C1 Ce1 C20 -53.3(2)
C5 C1 Ce1 C35 -161.09(17)
C2 C1 Ce1 C35 -49.76(18)
C6 C1 Ce1 C35 72.9(2)
C1 C5 Ce1 N1 54.3(2)
C4 C5 Ce1 N1 -61.0(2)
C1 C5 Ce1 C18 -161.43(16)
C4 C5 Ce1 C18 83.3(2)
C1 C5 Ce1 C19 -143.58(17)
C4 C5 Ce1 C19 101.13(19)
C1 C5 Ce1 C22 -136.37(18)
C4 C5 Ce1 C22 108.3(2)
C1 C5 Ce1 C2 38.25(16)
C4 C5 Ce1 C2 -77.04(19)
C4 C5 Ce1 C1 -115.3(3)
C1 C5 Ce1 C3 77.80(19)
C4 C5 Ce1 C3 -37.48(17)
C1 C5 Ce1 C21 -102.97(18)
C4 C5 Ce1 C21 141.74(17)
C1 C5 Ce1 C4 115.3(3)
C1 C5 Ce1 C20 -114.50(17)
C4 C5 Ce1 C20 130.21(18)
C1 C5 Ce1 C35 23.0(2)
C4 C5 Ce1 C35 -92.2(2)
C2 C3 Ce1 N1 88.62(18)
C4 C3 Ce1 N1 -158.47(18)
C10 C3 Ce1 N1 -26.3(2)
C2 C3 Ce1 C18 -171.40(16)
C4 C3 Ce1 C18 -58.5(2)
C10 C3 Ce1 C18 73.6(3)
C2 C3 Ce1 C19 -132.82(17)
C4 C3 Ce1 C19 -19.9(2)
C10 C3 Ce1 C19 112.2(2)
C2 C3 Ce1 C22 156.4(2)
C4 C3 Ce1 C22 -90.7(2)
C10 C3 Ce1 C22 41.4(4)
C4 C3 Ce1 C2 112.9(2)
C10 C3 Ce1 C2 -115.0(3)
C2 C3 Ce1 C1 -36.47(16)
C4 C3 Ce1 C1 76.44(18)
C10 C3 Ce1 C1 -151.4(3)
C2 C3 Ce1 C5 -75.56(18)
C4 C3 Ce1 C5 37.34(16)
C10 C3 Ce1 C5 169.5(3)
C2 C3 Ce1 C4 -112.9(2)
C10 C3 Ce1 C4 132.1(3)
C2 C3 Ce1 C20 -97.2(2)
C4 C3 Ce1 C20 15.7(2)
C10 C3 Ce1 C20 147.8(2)
C2 C3 Ce1 C35 62.38(18)
C4 C3 Ce1 C35 175.29(18)
C10 C3 Ce1 C35 -52.6(2)
C22 C21 Ce1 N1 57.83(18)
C20 C21 Ce1 N1 171.11(18)
C31 C21 Ce1 N1 -56.0(2)
C22 C21 Ce1 C18 -36.50(17)
C20 C21 Ce1 C18 76.78(18)
C31 C21 Ce1 C18 -150.4(3)
C22 C21 Ce1 C19 -76.37(19)
C20 C21 Ce1 C19 36.91(16)
C31 C21 Ce1 C19 169.8(3)
C20 C21 Ce1 C22 113.3(3)
C31 C21 Ce1 C22 -113.9(3)
C22 C21 Ce1 C2 157.31(18)
C20 C21 Ce1 C2 -89.4(2)
C31 C21 Ce1 C2 43.4(3)
C22 C21 Ce1 C1 -173.51(16)
C20 C21 Ce1 C1 -60.2(2)
C31 C21 Ce1 C1 72.6(2)
C22 C21 Ce1 C5 -137.51(17)
C20 C21 Ce1 C5 -24.2(2)
C31 C21 Ce1 C5 108.6(2)
C22 C21 Ce1 C4 -105.7(2)
C20 C21 Ce1 C4 7.6(3)
C31 C21 Ce1 C4 140.5(2)
C22 C21 Ce1 C20 -113.3(3)
C31 C21 Ce1 C20 132.8(3)
C22 C21 Ce1 C35 84.07(18)
C20 C21 Ce1 C35 -162.65(18)
C31 C21 Ce1 C35 -29.8(2)
C5 C4 Ce1 N1 137.10(18)
C3 C4 Ce1 N1 24.7(2)
C14 C4 Ce1 N1 -112.6(2)
C5 C4 Ce1 C18 -111.32(19)
C3 C4 Ce1 C18 136.30(17)
C14 C4 Ce1 C18 -1.1(3)
C5 C4 Ce1 C19 -83.34(19)
C3 C4 Ce1 C19 164.27(17)
C14 C4 Ce1 C19 26.9(2)
C5 C4 Ce1 C22 -111.9(2)
C3 C4 Ce1 C22 135.76(17)
C14 C4 Ce1 C22 -1.6(3)
C5 C4 Ce1 C2 75.40(19)
C3 C4 Ce1 C2 -36.98(16)
C14 C4 Ce1 C2 -174.3(3)
C5 C4 Ce1 C1 35.72(17)
C3 C4 Ce1 C1 -76.66(19)
C14 C4 Ce1 C1 146.0(3)
C3 C4 Ce1 C5 -112.4(3)
C14 C4 Ce1 C5 110.3(3)
C5 C4 Ce1 C3 112.4(3)
C14 C4 Ce1 C3 -137.4(3)
C5 C4 Ce1 C21 -61.7(2)
C3 C4 Ce1 C21 -174.13(16)
C14 C4 Ce1 C21 48.5(3)
C5 C4 Ce1 C20 -57.6(2)
C3 C4 Ce1 C20 -170.03(16)
C14 C4 Ce1 C20 52.6(3)
C5 C4 Ce1 C35 106.9(2)
C3 C4 Ce1 C35 -5.5(2)
C14 C4 Ce1 C35 -142.9(2)
C19 C20 Ce1 N1 103.09(19)
C21 C20 Ce1 N1 -10.5(2)
C27 C20 Ce1 N1 -145.8(2)
C19 C20 Ce1 C18 36.70(17)
C21 C20 Ce1 C18 -76.92(19)
C27 C20 Ce1 C18 147.8(3)
C21 C20 Ce1 C19 -113.6(3)
C27 C20 Ce1 C19 111.1(3)
C19 C20 Ce1 C22 76.60(19)
C21 C20 Ce1 C22 -37.02(16)
C27 C20 Ce1 C22 -172.3(3)
C19 C20 Ce1 C2 -116.65(19)
C21 C20 Ce1 C2 129.73(18)
C27 C20 Ce1 C2 -5.5(3)
C19 C20 Ce1 C1 -113.64(18)
C21 C20 Ce1 C1 132.74(17)
C27 C20 Ce1 C1 -2.5(3)
C19 C20 Ce1 C5 -85.97(18)
C21 C20 Ce1 C5 160.41(17)
C27 C20 Ce1 C5 25.2(3)
C19 C20 Ce1 C3 -70.0(2)
C21 C20 Ce1 C3 176.38(16)
C27 C20 Ce1 C3 41.1(3)
C19 C20 Ce1 C21 113.6(3)
C27 C20 Ce1 C21 -135.2(3)
C19 C20 Ce1 C4 -61.6(2)
C21 C20 Ce1 C4 -175.17(16)
C27 C20 Ce1 C4 49.6(3)
C19 C20 Ce1 C35 133.74(19)
C21 C20 Ce1 C35 20.1(2)
C27 C20 Ce1 C35 -115.1(3)
C36 C35 Ce1 N1 88.0(11)
N1 C35 Ce1 C18 -49.0(3)
C36 C35 Ce1 C18 39.0(11)
N1 C35 Ce1 C19 -72.8(3)
C36 C35 Ce1 C19 15.2(11)
N1 C35 Ce1 C22 -65.2(2)
C36 C35 Ce1 C22 22.7(11)
N1 C35 Ce1 C2 115.5(2)
C36 C35 Ce1 C2 -156.5(11)
N1 C35 Ce1 C1 137.7(2)
C36 C35 Ce1 C1 -134.3(11)
N1 C35 Ce1 C5 126.8(2)
C36 C35 Ce1 C5 -145.3(10)
N1 C35 Ce1 C3 89.8(2)
C36 C35 Ce1 C3 177.8(11)
N1 C35 Ce1 C21 -93.9(2)
C36 C35 Ce1 C21 -6.0(11)
N1 C35 Ce1 C4 92.5(2)
C36 C35 Ce1 C4 -179.6(10)
N1 C35 Ce1 C20 -103.5(2)
C36 C35 Ce1 C20 -15.5(11)
C36 C35 N1 C39 3.7(6)
Ce1 C35 N1 C39 161.4(4)
C36 C35 N1 Ce1 -157.7(4)
C38 C39 N1 C35 33.3(5)
C38 C39 N1 Ce1 -174.5(3)
C18 Ce1 N1 C35 136.3(2)
C19 Ce1 N1 C35 127.5(2)
C22 Ce1 N1 C35 112.3(2)
C2 Ce1 N1 C35 -62.4(2)
C1 Ce1 N1 C35 -48.2(3)
C5 Ce1 N1 C35 -74.1(3)
C3 Ce1 N1 C35 -91.2(2)
C21 Ce1 N1 C35 87.7(2)
C4 Ce1 N1 C35 -102.9(2)
C20 Ce1 N1 C35 92.8(2)
C18 Ce1 N1 C39 -17.4(4)
C19 Ce1 N1 C39 -26.1(4)
C22 Ce1 N1 C39 -41.3(4)
C2 Ce1 N1 C39 143.9(4)
C1 Ce1 N1 C39 158.1(4)
C5 Ce1 N1 C39 132.3(4)
C3 Ce1 N1 C39 115.2(4)
C21 Ce1 N1 C39 -65.9(4)
C4 Ce1 N1 C39 103.5(4)
C20 Ce1 N1 C39 -60.9(4)
C35 Ce1 N1 C39 -153.6(5)
